data_4115886
loop_
_publ_author_name
'F. Albert Cotton'
'Elizabeth A. Hillard'
'Carlos A. Murillo'
'Hong-Cai Zhou'

_publ_section_title
;
 After 155 Years, A Crystalline Chromium Carboxylate with a Supershort
 Cr-Cr Bond
;
_journal_name_full 'Journal of the American Chemical Society'
_journal_page_first 416
_journal_page_last 417
_journal_paper_doi 10.1021/ja993755i
_journal_volume 122
_journal_year 2000
_chemical_compound_source synthesized
_chemical_formula_moiety 'Cr2 (C16 H23 O2)4'
_chemical_formula_structural 'Cr2 (TiPBA)4'
_chemical_formula_sum 'C64 H92 Cr2 O8'
_chemical_formula_weight 1093.38
_chemical_name_common none
_chemical_name_systematic
;
 Tetrakis(2,4,6-triisopropylbenzoicactato)dichromium(II)
;
_space_group_IT_number 2
_symmetry_cell_setting triclinic
_symmetry_space_group_name_Hall '-P 1'
_symmetry_space_group_name_H-M 'P -1'
_atom_sites_solution_hydrogens geom
_atom_sites_solution_primary direct
_atom_sites_solution_secondary difmap
_audit_creation_method SHELXL
_cell_angle_alpha 70.8990(10)
_cell_angle_beta 70.6910(10)
_cell_angle_gamma 76.1150(10)
_cell_formula_units_Z 1
_cell_length_a 9.7448(6)
_cell_length_b 11.7879(7)
_cell_length_c 14.6524(11)
_cell_measurement_reflns_used 7614
_cell_measurement_temperature 110(2)
_cell_measurement_theta_max 28.66
_cell_measurement_theta_min 2.339
_cell_volume 1484.52(17)
_computing_cell_refinement 'Siemens XSCANS'
_computing_data_collection 'Siemens XSCANS'
_computing_data_reduction 'Siemens SHELXTL'
_computing_molecular_graphics 'Siemens SHELXTL'
_computing_publication_material Ciftab
_computing_structure_refinement 'SHELXL-93 (Sheldrick, 1993)'
_computing_structure_solution 'SHELXS-86 (Sheldrick, 1990)'
_diffrn_ambient_temperature 110(2)
_diffrn_measurement_device 'Smart CCD'
_diffrn_measurement_method '\w scans'
_diffrn_radiation_monochromator graphite
_diffrn_radiation_source 'fine-focus sealed tube'
_diffrn_radiation_type MoK\a
_diffrn_radiation_wavelength 0.71073
_diffrn_reflns_av_R_equivalents 0.0433
_diffrn_reflns_av_sigmaI/netI 0.0278
_diffrn_reflns_limit_h_max 13
_diffrn_reflns_limit_h_min -13
_diffrn_reflns_limit_k_max 15
_diffrn_reflns_limit_k_min -15
_diffrn_reflns_limit_l_max 19
_diffrn_reflns_limit_l_min -19
_diffrn_reflns_number 26200
_diffrn_reflns_theta_max 28.71
_diffrn_reflns_theta_min 1.53
_diffrn_standards_decay_% none
_diffrn_standards_interval_count none
_diffrn_standards_interval_time none
_diffrn_standards_number none
_exptl_absorpt_coefficient_mu 0.419
_exptl_absorpt_correction_type none
_exptl_crystal_colour 'orange yellow'
_exptl_crystal_density_diffrn 1.223
_exptl_crystal_density_meas ?
_exptl_crystal_density_method none
_exptl_crystal_description plate
_exptl_crystal_F_000 588
_exptl_crystal_size_max 0.62
_exptl_crystal_size_mid 0.56
_exptl_crystal_size_min 0.21
_refine_diff_density_max 2.212
_refine_diff_density_min -0.417
_refine_diff_density_rms 0.106
_refine_ls_extinction_method none
_refine_ls_goodness_of_fit_all 1.135
_refine_ls_goodness_of_fit_obs 1.167
_refine_ls_hydrogen_treatment ref
_refine_ls_matrix_type full
_refine_ls_number_parameters 510
_refine_ls_number_reflns 6989
_refine_ls_number_restraints 0
_refine_ls_restrained_S_all 1.135
_refine_ls_restrained_S_obs 1.167
_refine_ls_R_factor_all 0.0648
_refine_ls_R_factor_obs 0.0590
_refine_ls_shift/esd_max 0.085
_refine_ls_shift/esd_mean 0.012
_refine_ls_structure_factor_coef Fsqd
_refine_ls_weighting_details 'w=1/[\s^2^(Fo^2^)+(0.1092P)^2^+0.3057P] where P=(Fo^2^+2Fc^2^)/3'
_refine_ls_weighting_scheme calc
_refine_ls_wR_factor_all 0.1597
_refine_ls_wR_factor_obs 0.1519
_reflns_number_observed 6052
_reflns_number_total 6989
_reflns_observed_criterion >2sigma(I)
_cod_data_source_file ja993755i_2.cif
_cod_data_source_block xl_compound_1
_cod_depositor_comments
;
The following automatic conversions were performed:

'_exptl_crystal_density_meas' value 'none' was changed to '?' - the
value is perceived as not measured.

Automatic conversion script
Id: cif_fix_values 3008 2015-01-20 13:52:24Z robertas 

The following automatic conversions were performed:

'_refine_ls_weighting_scheme' value 'calc
w=1/[\s^2^(Fo^2^)+(0.1092P)^2^+0.3057P] where P=(Fo^2^+2Fc^2^)/3' was
changed to 'calc'. New tag '_refine_ls_weighting_details' was
created. The value of the new tag was set to
'w=1/[\s^2^(Fo^2^)+(0.1092P)^2^+0.3057P] where P=(Fo^2^+2Fc^2^)/3'.

Automatic conversion script
Id: cif_fix_values 3143 2015-03-26 13:38:13Z robertas 
;
_cod_original_cell_volume 1484.5(2)
_cod_database_code 4115886

loop_
_symmetry_equiv_pos_as_xyz
'x, y, z'
'-x, -y, -z'

loop_
_atom_site_aniso_label
_atom_site_aniso_U_11
_atom_site_aniso_U_22
_atom_site_aniso_U_33
_atom_site_aniso_U_23
_atom_site_aniso_U_13
_atom_site_aniso_U_12
Cr1 0.0210(2) 0.0179(2) 0.0179(2) -0.00466(11) -0.00598(11) -0.00383(11)
O11 0.0214(6) 0.0210(6) 0.0234(6) -0.0072(5) -0.0070(5) -0.0032(4)
O12 0.0221(6) 0.0200(6) 0.0205(6) -0.0061(5) -0.0060(5) -0.0039(4)
O21 0.0237(6) 0.0178(6) 0.0206(6) -0.0048(5) -0.0046(5) -0.0035(4)
O22 0.0231(6) 0.0201(6) 0.0190(6) -0.0051(5) -0.0051(5) -0.0029(5)
C101 0.0246(8) 0.0187(8) 0.0176(7) -0.0014(6) -0.0068(6) -0.0054(6)
C102 0.0201(8) 0.0194(7) 0.0222(8) -0.0077(6) -0.0059(6) -0.0014(6)
C103 0.0239(8) 0.0201(8) 0.0218(8) -0.0062(6) -0.0053(7) -0.0032(6)
C104 0.0269(9) 0.0240(8) 0.0212(8) -0.0071(7) -0.0079(7) -0.0027(7)
C105 0.0219(8) 0.0228(8) 0.0254(8) -0.0098(7) -0.0076(7) -0.0015(6)
C106 0.0222(8) 0.0245(8) 0.0240(8) -0.0074(7) -0.0046(7) -0.0053(6)
C107 0.0231(8) 0.0205(8) 0.0229(8) -0.0074(7) -0.0056(7) -0.0010(6)
C108 0.0301(9) 0.0260(9) 0.0221(8) -0.0056(7) -0.0071(7) -0.0100(7)
C109 0.0300(10) 0.0327(10) 0.0338(11) -0.0051(9) -0.0002(9) -0.0078(8)
C110 0.0367(11) 0.0301(10) 0.0273(9) -0.0031(8) -0.0087(8) -0.0078(8)
C111 0.0232(8) 0.0243(9) 0.0279(9) -0.0083(7) -0.0088(7) -0.0049(6)
C112 0.0309(10) 0.0374(11) 0.0301(10) -0.0142(8) -0.0107(8) -0.0093(8)
C113 0.0240(9) 0.0373(11) 0.0366(11) -0.0108(9) -0.0099(8) -0.0062(8)
C114 0.0270(9) 0.0277(9) 0.0213(8) -0.0057(7) -0.0070(7) -0.0089(7)
C115 0.0402(12) 0.0414(12) 0.0256(10) -0.0137(9) -0.0048(8) -0.0044(9)
C116 0.0395(11) 0.0312(10) 0.0270(10) 0.0004(8) -0.0129(8) -0.0104(8)
C201 0.0231(8) 0.0220(8) 0.0204(8) -0.0066(6) -0.0081(6) -0.0050(6)
C202 0.0238(8) 0.0214(8) 0.0222(8) -0.0037(6) -0.0087(7) -0.0050(6)
C203 0.0252(8) 0.0225(8) 0.0237(8) -0.0040(7) -0.0102(7) -0.0035(6)
C204 0.0345(10) 0.0214(9) 0.0278(9) -0.0035(7) -0.0112(8) -0.0045(7)
C205 0.0351(10) 0.0262(9) 0.0240(9) -0.0010(7) -0.0097(8) -0.0092(7)
C206 0.0349(10) 0.0298(9) 0.0228(9) -0.0061(7) -0.0055(7) -0.0098(8)
C207 0.0268(9) 0.0271(9) 0.0235(8) -0.0068(7) -0.0079(7) -0.0070(7)
C208 0.0299(9) 0.0214(8) 0.0248(9) -0.0052(7) -0.0091(7) -0.0022(7)
C209 0.0291(10) 0.0267(9) 0.0356(11) -0.0078(8) -0.0083(8) -0.0010(7)
C210 0.0393(11) 0.0244(9) 0.0325(10) -0.0093(8) -0.0082(9) -0.0054(8)
C211 0.0393(11) 0.0260(9) 0.0262(9) -0.0004(7) -0.0085(8) -0.0082(8)
C212 0.062(2) 0.0424(14) 0.059(2) 0.0143(12) -0.0316(14) -0.0284(13)
C213 0.091(2) 0.0384(13) 0.0238(10) 0.0034(9) -0.0103(12) -0.0303(13)
C214 0.0343(10) 0.0268(9) 0.0210(8) -0.0065(7) -0.0043(7) -0.0109(7)
C215 0.0549(14) 0.0368(11) 0.0227(10) -0.0089(8) -0.0056(9) -0.0180(10)
C216 0.0343(11) 0.0336(11) 0.0440(13) -0.0149(10) -0.0049(9) -0.0040(9)

loop_
_atom_site_label
_atom_site_type_symbol
_atom_site_fract_x
_atom_site_fract_y
_atom_site_fract_z
_atom_site_U_iso_or_equiv
_atom_site_thermal_displace_type
_atom_site_occupancy
_atom_site_calc_flag
Cr1 Cr 0.91060(3) 0.54995(2) 0.52977(2) 0.01867(12) Uani 1 d
O11 O 0.97799(13) 0.37521(11) 0.41796(9) 0.0214(3) Uani 1 d
O12 O 0.77849(13) 0.49051(11) 0.48389(9) 0.0205(3) Uani 1 d
O21 O 1.06861(13) 0.31238(10) 0.59333(9) 0.0211(3) Uani 1 d
O22 O 0.86213(13) 0.42018(11) 0.65763(9) 0.0211(3) Uani 1 d
C101 C 0.8402(2) 0.41016(15) 0.43771(12) 0.0206(3) Uani 1 d
C102 C 0.7464(2) 0.35353(15) 0.40664(13) 0.0203(3) Uani 1 d
C103 C 0.7586(2) 0.3756(2) 0.30453(13) 0.0220(3) Uani 1 d
C104 C 0.6663(2) 0.3238(2) 0.27865(13) 0.0237(4) Uani 1 d
H4C H 0.6733(27) 0.3302(23) 0.2133(20) 0.037(6) Uiso 1 d
C105 C 0.5659(2) 0.2512(2) 0.35114(13) 0.0226(3) Uani 1 d
C106 C 0.5585(2) 0.2305(2) 0.45231(14) 0.0234(3) Uani 1 d
H6 H 0.4878(25) 0.1780(20) 0.5039(17) 0.027(5) Uiso 1 d
C107 C 0.6466(2) 0.2803(2) 0.48201(13) 0.0224(3) Uani 1 d
C108 C 0.8692(2) 0.4518(2) 0.22269(14) 0.0253(4) Uani 1 d
H8 H 0.9028(25) 0.4988(20) 0.2537(17) 0.027(5) Uiso 1 d
C109 C 1.0000(2) 0.3698(2) 0.1725(2) 0.0348(4) Uani 1 d
H9C H 0.9715(28) 0.3318(23) 0.1425(19) 0.033(6) Uiso 1 d
H9B H 1.0748(35) 0.4088(28) 0.1264(24) 0.057(8) Uiso 1 d
H9A H 1.0550(29) 0.3112(24) 0.2205(20) 0.041(7) Uiso 1 d
C110 C 0.8002(2) 0.5485(2) 0.1452(2) 0.0321(4) Uani 1 d
H10C H 0.8674(32) 0.6018(25) 0.0992(22) 0.045(7) Uiso 1 d
H10B H 0.7687(31) 0.5102(27) 0.1105(23) 0.048(8) Uiso 1 d
H10A H 0.7147(32) 0.5952(25) 0.1801(22) 0.044(7) Uiso 1 d
C111 C 0.4624(2) 0.1947(2) 0.32617(14) 0.0241(4) Uani 1 d
H11 H 0.4646(23) 0.1124(20) 0.3659(17) 0.021(5) Uiso 1 d
C112 C 0.5035(2) 0.1936(2) 0.21689(15) 0.0301(4) Uani 1 d
H12C H 0.6089(27) 0.1565(21) 0.1923(18) 0.030(6) Uiso 1 d
H12B H 0.4892(27) 0.2779(24) 0.1739(19) 0.034(6) Uiso 1 d
H12A H 0.4373(32) 0.1550(25) 0.2060(21) 0.046(7) Uiso 1 d
C113 C 0.3041(2) 0.2590(2) 0.3579(2) 0.0317(4) Uani 1 d
H13A H 0.3007(33) 0.3408(29) 0.3167(24) 0.055(8) Uiso 1 d
H13C H 0.2721(27) 0.2530(22) 0.4353(20) 0.034(6) Uiso 1 d
H13B H 0.2403(36) 0.2211(29) 0.3469(25) 0.062(9) Uiso 1 d
C114 C 0.6344(2) 0.2553(2) 0.59307(13) 0.0246(4) Uani 1 d
H14 H 0.7265(23) 0.2702(19) 0.5934(16) 0.019(5) Uiso 1 d
C115 C 0.5043(3) 0.3405(2) 0.6408(2) 0.0360(5) Uani 1 d
H15C H 0.4117(28) 0.3178(22) 0.6345(18) 0.034(6) Uiso 1 d
H15B H 0.5053(27) 0.3179(23) 0.7086(21) 0.035(6) Uiso 1 d
H15A H 0.5186(28) 0.4231(25) 0.6090(20) 0.038(7) Uiso 1 d
C116 C 0.6188(2) 0.1231(2) 0.6520(2) 0.0328(4) Uani 1 d
H16C H 0.6315(27) 0.1134(22) 0.7156(20) 0.036(6) Uiso 1 d
H16B H 0.5189(30) 0.1019(24) 0.6574(20) 0.040(7) Uiso 1 d
H16A H 0.6993(35) 0.0654(28) 0.6151(24) 0.060(9) Uiso 1 d
C201 C 0.9512(2) 0.3214(2) 0.66344(12) 0.0207(3) Uani 1 d
C202 C 0.9154(2) 0.2136(2) 0.75150(13) 0.0221(3) Uani 1 d
C203 C 0.9634(2) 0.0940(2) 0.73842(13) 0.0235(3) Uani 1 d
C204 C 0.9236(2) -0.0037(2) 0.82103(15) 0.0279(4) Uani 1 d
H4A H 0.9527(30) -0.0823(26) 0.8149(21) 0.045(7) Uiso 1 d
C205 C 0.8389(2) 0.0098(2) 0.91469(14) 0.0287(4) Uani 1 d
C206 C 0.7937(2) 0.1269(2) 0.92588(14) 0.0291(4) Uani 1 d
H6A H 0.7314(29) 0.1445(23) 0.9881(21) 0.040(7) Uiso 1 d
C207 C 0.8302(2) 0.2299(2) 0.84660(14) 0.0250(4) Uani 1 d
C208 C 1.0601(2) 0.0654(2) 0.64014(14) 0.0255(4) Uani 1 d
H8A H 1.0417(23) 0.1329(20) 0.5851(17) 0.023(5) Uiso 1 d
C209 C 1.2227(2) 0.0541(2) 0.6344(2) 0.0314(4) Uani 1 d
H9F H 1.2414(27) 0.1268(23) 0.6413(18) 0.033(6) Uiso 1 d
H9E H 1.2847(26) 0.0393(21) 0.5721(19) 0.030(6) Uiso 1 d
H9D H 1.2395(29) -0.0133(25) 0.6926(21) 0.044(7) Uiso 1 d
C210 C 1.0342(2) -0.0513(2) 0.6269(2) 0.0320(4) Uani 1 d
H12F H 1.0862(33) -0.0553(27) 0.5561(24) 0.053(8) Uiso 1 d
H12E H 1.0777(28) -0.1262(24) 0.6702(20) 0.040(7) Uiso 1 d
H10D H 0.9268(28) -0.0509(21) 0.6421(18) 0.033(6) Uiso 1 d
C211 C 0.7973(2) -0.1034(2) 0.99988(15) 0.0317(4) Uani 1 d
H11 H 0.8867(40) -0.1676(33) 1.0068(28) 0.079(11) Uiso 1 d
C212 C 0.6766(3) -0.1499(3) 0.9840(2) 0.0539(7) Uani 1 d
H12E H 0.6479(35) -0.2226(31) 1.0415(26) 0.066(9) Uiso 1 d
H12F H 0.5932(33) -0.0860(30) 0.9915(23) 0.052(8) Uiso 1 d
C213 C 0.7615(4) -0.0875(2) 1.1036(2) 0.0517(7) Uani 1 d
H13E H 0.7514(32) -0.1677(28) 1.1541(23) 0.053(8) Uiso 1 d
H13D H 0.8372(40) -0.0576(33) 1.1051(27) 0.072(10) Uiso 1 d
C214 C 0.7786(2) 0.3534(2) 0.86943(14) 0.0270(4) Uani 1 d
H14A H 0.8401(23) 0.4113(19) 0.8183(16) 0.019(5) Uiso 1 d
C215 C 0.7924(3) 0.3502(2) 0.9713(2) 0.0372(5) Uani 1 d
H15F H 0.7345(28) 0.3064(23) 1.0212(20) 0.030(6) Uiso 1 d
H15E H 0.7672(28) 0.4285(25) 0.9750(19) 0.037(6) Uiso 1 d
H15D H 0.8832(38) 0.3206(29) 0.9805(25) 0.061(9) Uiso 1 d
C216 C 0.6200(3) 0.4004(2) 0.8644(2) 0.0379(5) Uani 1 d
H16F H 0.5633(27) 0.3471(23) 0.9088(20) 0.032(6) Uiso 1 d
H16E H 0.5885(30) 0.4771(26) 0.8763(21) 0.046(7) Uiso 1 d
H16D H 0.6023(29) 0.4078(24) 0.7972(21) 0.042(7) Uiso 1 d

loop_
_atom_type_symbol
_atom_type_description
_atom_type_scat_dispersion_real
_atom_type_scat_dispersion_imag
_atom_type_scat_source
C C 0.0033 0.0016 'International Tables Vol C Tables 4.2.6.8 and 6.1.1.4'
H H 0.0000 0.0000 'International Tables Vol C Tables 4.2.6.8 and 6.1.1.4'
O O 0.0106 0.0060 'International Tables Vol C Tables 4.2.6.8 and 6.1.1.4'
Cr Cr 0.3209 0.6236 'International Tables Vol C Tables 4.2.6.8 and 6.1.1.4'

loop_
_geom_angle_atom_site_label_1
_geom_angle_atom_site_label_2
_geom_angle_atom_site_label_3
_geom_angle
_geom_angle_site_symmetry_1
_geom_angle_site_symmetry_3
Cr1 Cr1 O12 94.68(4) 2_766 .
Cr1 Cr1 O21 93.37(4) 2_766 2_766
O12 Cr1 O21 89.15(5) . 2_766
Cr1 Cr1 O22 93.39(4) 2_766 .
O12 Cr1 O22 87.28(5) . .
O21 Cr1 O22 172.58(5) 2_766 .
Cr1 Cr1 O11 92.51(4) 2_766 2_766
O12 Cr1 O11 172.76(5) . 2_766
O21 Cr1 O11 89.63(5) 2_766 2_766
O22 Cr1 O11 93.11(5) . 2_766
C101 O11 Cr1 115.67(11) . 2_766
C101 O12 Cr1 114.98(11) . .
C201 O21 Cr1 116.37(11) . 2_766
C201 O22 Cr1 116.09(11) . .
O12 C101 O11 122.1(2) . .
O12 C101 C102 118.55(15) . .
O11 C101 C102 119.37(14) . .
C103 C102 C107 121.7(2) . .
C103 C102 C101 119.79(15) . .
C107 C102 C101 118.48(15) . .
C102 C103 C104 118.1(2) . .
C102 C103 C108 121.9(2) . .
C104 C103 C108 120.0(2) . .
C105 C104 C103 121.8(2) . .
C105 C104 H4C 115.7(16) . .
C103 C104 H4C 122.3(16) . .
C104 C105 C106 118.2(2) . .
C104 C105 C111 123.4(2) . .
C106 C105 C111 118.4(2) . .
C107 C106 C105 122.3(2) . .
C107 C106 H6 119.5(13) . .
C105 C106 H6 118.2(13) . .
C106 C107 C102 117.9(2) . .
C106 C107 C114 120.4(2) . .
C102 C107 C114 121.7(2) . .
C103 C108 C110 112.6(2) . .
C103 C108 C109 110.3(2) . .
C110 C108 C109 111.3(2) . .
C103 C108 H8 108.2(13) . .
C110 C108 H8 104.0(13) . .
C109 C108 H8 110.3(13) . .
C108 C109 H9C 110.3(17) . .
C108 C109 H9B 115.2(19) . .
H9C C109 H9B 107.1(25) . .
C108 C109 H9A 113.2(15) . .
H9C C109 H9A 110.7(22) . .
H9B C109 H9A 99.8(24) . .
C108 C110 H10C 111.7(17) . .
C108 C110 H10B 109.0(18) . .
H10C C110 H10B 110.1(24) . .
C108 C110 H10A 108.7(17) . .
H10C C110 H10A 109.1(23) . .
H10B C110 H10A 108.1(23) . .
C112 C111 C105 114.6(2) . .
C112 C111 C113 110.4(2) . .
C105 C111 C113 109.53(15) . .
C112 C111 H11 107.4(13) . .
C105 C111 H11 107.5(13) . .
C113 C111 H11 107.1(13) . .
C111 C112 H12C 112.5(13) . .
C111 C112 H12B 109.8(14) . .
H12C C112 H12B 108.4(19) . .
C111 C112 H12A 111.0(17) . .
H12C C112 H12A 111.5(20) . .
H12B C112 H12A 103.2(21) . .
C111 C113 H13A 107.4(18) . .
C111 C113 H13C 110.5(13) . .
H13A C113 H13C 112.9(22) . .
C111 C113 H13B 109.6(20) . .
H13A C113 H13B 109.1(26) . .
H13C C113 H13B 107.3(23) . .
C107 C114 C116 112.9(2) . .
C107 C114 C115 110.2(2) . .
C116 C114 C115 109.9(2) . .
C107 C114 H14 104.1(13) . .
C116 C114 H14 107.7(12) . .
C115 C114 H14 111.9(12) . .
C114 C115 H15C 104.9(14) . .
C114 C115 H15B 103.9(15) . .
H15C C115 H15B 110.8(20) . .
C114 C115 H15A 110.3(16) . .
H15C C115 H15A 114.9(20) . .
H15B C115 H15A 111.3(22) . .
C114 C116 H16C 106.1(15) . .
C114 C116 H16B 111.7(15) . .
H16C C116 H16B 112.5(21) . .
C114 C116 H16A 109.9(17) . .
H16C C116 H16A 110.2(22) . .
H16B C116 H16A 106.4(22) . .
O21 C201 O22 120.3(2) . .
O21 C201 C202 119.62(15) . .
O22 C201 C202 120.05(15) . .
C207 C202 C203 120.0(2) . .
C207 C202 C201 120.2(2) . .
C203 C202 C201 119.8(2) . .
C204 C203 C202 118.2(2) . .
C204 C203 C208 117.4(2) . .
C202 C203 C208 124.5(2) . .
C205 C204 C203 123.0(2) . .
C205 C204 H4A 116.8(17) . .
C203 C204 H4A 120.2(17) . .
C204 C205 C206 117.9(2) . .
C204 C205 C211 118.9(2) . .
C206 C205 C211 123.2(2) . .
C205 C206 C207 122.5(2) . .
C205 C206 H6A 123.1(15) . .
C207 C206 H6A 114.3(15) . .
C206 C207 C202 118.4(2) . .
C206 C207 C214 117.5(2) . .
C202 C207 C214 124.0(2) . .
C203 C208 C209 109.7(2) . .
C203 C208 C210 113.7(2) . .
C209 C208 C210 108.9(2) . .
C203 C208 H8A 108.5(13) . .
C209 C208 H8A 106.4(13) . .
C210 C208 H8A 109.4(13) . .
C208 C209 H9F 110.1(15) . .
C208 C209 H9E 110.8(14) . .
H9F C209 H9E 109.8(20) . .
C208 C209 H9D 105.9(16) . .
H9F C209 H9D 108.2(21) . .
H9E C209 H9D 111.9(20) . .
C208 C210 H12F 108.9(17) . .
C208 C210 H12E 112.5(15) . .
H12F C210 H12E 105.2(22) . .
C208 C210 H10D 109.4(14) . .
H12F C210 H10D 111.0(22) . .
H12E C210 H10D 109.8(20) . .
C213 C211 C212 113.2(2) . .
C213 C211 C205 114.3(2) . .
C212 C211 C205 109.3(2) . .
C213 C211 H11 95.0(21) . .
C212 C211 H11 112.9(20) . .
C205 C211 H11 111.5(21) . .
C211 C212 H12E 108.6(18) . .
C211 C212 H12F 103.9(17) . .
H12E C212 H12F 106.0(26) . .
C211 C213 H13E 109.4(18) . .
C211 C213 H13D 106.7(23) . .
H13E C213 H13D 110.1(27) . .
C207 C214 C216 110.5(2) . .
C207 C214 C215 112.7(2) . .
C216 C214 C215 110.0(2) . .
C207 C214 H14A 108.6(12) . .
C216 C214 H14A 107.6(12) . .
C215 C214 H14A 107.2(12) . .
C214 C215 H15F 113.1(16) . .
C214 C215 H15E 105.6(16) . .
H15F C215 H15E 108.7(23) . .
C214 C215 H15D 114.9(21) . .
H15F C215 H15D 104.8(26) . .
H15E C215 H15D 109.6(25) . .
C214 C216 H16F 108.6(16) . .
C214 C216 H16E 111.1(17) . .
H16F C216 H16E 111.2(23) . .
C214 C216 H16D 114.8(15) . .
H16F C216 H16D 104.1(21) . .
H16E C216 H16D 106.9(22) . .

loop_
_geom_bond_atom_site_label_1
_geom_bond_atom_site_label_2
_geom_bond_distance
_geom_bond_site_symmetry_2
Cr1 Cr1 1.9663(5) 2_766
Cr1 O12 1.9783(12) .
Cr1 O21 1.9820(12) 2_766
Cr1 O22 1.9897(12) .
Cr1 O11 1.9988(12) 2_766
O11 C101 1.270(2) .
O11 Cr1 1.9988(12) 2_766
O12 C101 1.262(2) .
O21 C201 1.270(2) .
O21 Cr1 1.9820(12) 2_766
O22 C201 1.270(2) .
C101 C102 1.501(2) .
C102 C103 1.401(2) .
C102 C107 1.407(2) .
C103 C104 1.403(2) .
C103 C108 1.520(2) .
C104 C105 1.392(3) .
C104 H4C 0.92(3) .
C105 C106 1.401(2) .
C105 C111 1.523(2) .
C106 C107 1.389(2) .
C106 H6 0.99(2) .
C107 C114 1.524(2) .
C108 C110 1.527(3) .
C108 C109 1.534(3) .
C108 H8 0.99(2) .
C109 H9C 0.86(3) .
C109 H9B 0.91(3) .
C109 H9A 1.01(3) .
C110 H10C 0.95(3) .
C110 H10B 0.94(3) .
C110 H10A 0.97(3) .
C111 C112 1.520(3) .
C111 C113 1.537(3) .
C111 H11 0.95(2) .
C112 H12C 1.01(2) .
C112 H12B 0.99(3) .
C112 H12A 0.95(3) .
C113 H13A 0.96(3) .
C113 H13C 1.05(3) .
C113 H13B 0.93(3) .
C114 C116 1.531(3) .
C114 C115 1.539(3) .
C114 H14 0.96(2) .
C115 H15C 1.04(3) .
C115 H15B 0.94(3) .
C115 H15A 0.95(3) .
C116 H16C 0.95(3) .
C116 H16B 1.03(3) .
C116 H16A 1.04(3) .
C201 C202 1.498(2) .
C202 C207 1.415(2) .
C202 C203 1.431(2) .
C203 C204 1.391(3) .
C203 C208 1.531(2) .
C204 C205 1.386(3) .
C204 H4A 0.93(3) .
C205 C206 1.392(3) .
C205 C211 1.529(3) .
C206 C207 1.400(3) .
C206 H6A 0.97(3) .
C207 C214 1.529(3) .
C208 C209 1.534(3) .
C208 C210 1.538(3) .
C208 H8A 0.96(2) .
C209 H9F 0.96(3) .
C209 H9E 0.96(2) .
C209 H9D 0.99(3) .
C210 H12F 1.00(3) .
C210 H12E 1.00(3) .
C210 H10D 0.99(2) .
C211 C213 1.507(3) .
C211 C212 1.521(3) .
C211 H11 1.02(4) .
C212 H12E 1.00(3) .
C212 H12F 0.97(3) .
C213 H13E 0.99(3) .
C213 H13D 0.90(4) .
C214 C216 1.529(3) .
C214 C215 1.531(3) .
C214 H14A 0.98(2) .
C215 H15F 0.86(3) .
C215 H15E 0.91(3) .
C215 H15D 0.91(3) .
C216 H16F 0.89(3) .
C216 H16E 0.94(3) .
C216 H16D 1.03(3) .
